data_1544765
loop_
_publ_author_name
'Sharmila, N.'
'Sundar, T. V.'
'Sakthivel, P.'
'Venkatesan, P.'

_publ_section_title
;
 Ethyl
 2,2-dimethyl-4-oxo-6-phenyl-3,4-dihydro-2<i>H</i>-pyran-5-carboxylate
;
_journal_coeditor_code BV4006
_journal_issue 12
_journal_name_full IUCrData
_journal_page_first x161924
_journal_paper_doi 10.1107/S2414314616019246
_journal_volume 1
_journal_year 2016
_chemical_formula_iupac 'C16 H18 O4'
_chemical_formula_moiety 'C16 H18 O4'
_chemical_formula_sum 'C16 H18 O4'
_chemical_formula_weight 274.30
_chemical_melting_point 353
_chemical_name_systematic
;
Ethyl 2,2-dimethyl-4-oxo-6-phenyl-3,4-dihydro-2<i>H</i>-pyran-5-carboxylate
;
_space_group_crystal_system monoclinic
_space_group_IT_number 4
_space_group_name_Hall 'P 2yb'
_space_group_name_H-M_alt 'P 1 21 1'
_symmetry_space_group_name_Hall 'P 2yb'
_symmetry_space_group_name_H-M 'P 1 21 1'
_atom_sites_solution_hydrogens geom
_atom_sites_solution_primary direct
_atom_sites_solution_secondary difmap
_audit_creation_method SHELXL-2014
_cell_angle_alpha 90
_cell_angle_beta 97.4600(10)
_cell_angle_gamma 90
_cell_formula_units_Z 2
_cell_length_a 10.4566(2)
_cell_length_b 5.98210(10)
_cell_length_c 12.2040(3)
_cell_measurement_reflns_used 4503
_cell_measurement_temperature 296(2)
_cell_measurement_theta_max 27.14
_cell_measurement_theta_min 2.75
_cell_volume 756.93(3)
_computing_cell_refinement
;
SAINT (Bruker, 2008)
;
_computing_data_collection
;
SMART (Bruker, 2008)
;
_computing_data_reduction
;
SAINT (Bruker, 2008)
;
_computing_molecular_graphics
;
<i>QMOL</i> (Gans & Shalloway, 2001), Mercury (Macrae <i>et al.</i>,
2008), ORTEPIII (Burnett & Johnson, 1996)
and <i>MOPAC</i> (Stewart, 2012)
;
_computing_publication_material
;
WinGX (Farrugia, 2012) and PLATON (Spek, 2009)
;
_computing_structure_refinement
;
SHELXL2014 (Sheldrick, 2015)
;
_computing_structure_solution
;
SHELXS97 (Sheldrick, 2008)
;
_diffrn_ambient_temperature 296(2)
_diffrn_measured_fraction_theta_full 0.999
_diffrn_measured_fraction_theta_max 0.958
_diffrn_measurement_device_type 'Bruker SMART CCD area detector'
_diffrn_measurement_method '\f and \w scans'
_diffrn_radiation_monochromator Graphite
_diffrn_radiation_type MoK\a
_diffrn_radiation_wavelength 0.71073
_diffrn_reflns_av_R_equivalents 0.0215
_diffrn_reflns_limit_h_max 13
_diffrn_reflns_limit_h_min -14
_diffrn_reflns_limit_k_max 8
_diffrn_reflns_limit_k_min -8
_diffrn_reflns_limit_l_max 15
_diffrn_reflns_limit_l_min -17
_diffrn_reflns_number 9344
_diffrn_reflns_theta_full 25.242
_diffrn_reflns_theta_max 31.248
_diffrn_reflns_theta_min 1.683
_exptl_absorpt_coefficient_mu 0.086
_exptl_absorpt_correction_type none
_exptl_crystal_colour colourless
_exptl_crystal_density_diffrn 1.204
_exptl_crystal_description prism
_exptl_crystal_F_000 292
_exptl_crystal_size_max 0.180
_exptl_crystal_size_mid 0.160
_exptl_crystal_size_min 0.100
_refine_diff_density_max 0.166
_refine_diff_density_min -0.178
_refine_ls_abs_structure_details
;
Flack <i>x</i> determined using 1007 quotients [(I+)-(I-)]/[(I+)+(I-)]
(Parsons <i>et al.</i>,  2013)
;
_refine_ls_abs_structure_Flack 0.3(4)
_refine_ls_extinction_method none
_refine_ls_goodness_of_fit_ref 1.046
_refine_ls_hydrogen_treatment constr
_refine_ls_matrix_type full
_refine_ls_number_parameters 181
_refine_ls_number_reflns 4067
_refine_ls_number_restraints 1
_refine_ls_restrained_S_all 1.045
_refine_ls_R_factor_all 0.0638
_refine_ls_R_factor_gt 0.0420
_refine_ls_shift/su_max 0.000
_refine_ls_shift/su_mean 0.000
_refine_ls_structure_factor_coef Fsqd
_refine_ls_weighting_details 'w=1/[\s^2^(Fo^2^)+(0.0573P)^2^+0.0653P] where P=(Fo^2^+2Fc^2^)/3'
_refine_ls_weighting_scheme calc
_refine_ls_wR_factor_gt 0.1075
_refine_ls_wR_factor_ref 0.1215
_reflns_number_gt 2956
_reflns_number_total 4067
_reflns_threshold_expression 'I > 2\s(I)'
_cod_data_source_file bv4006sup1.cif
_cod_data_source_block I
_cod_database_code 1544765
_shelx_space_group_comment
;
The symmetry employed for this shelxl refinement is uniquely defined
by the following loop, which should always be used as a source of
symmetry information in preference to the above space-group names.
They are only intended as comments.
;
_shelx_estimated_absorpt_t_min 0.985
_shelx_estimated_absorpt_t_max 0.991
_shelxl_version_number 2.014

loop_
_space_group_symop_operation_xyz
'x, y, z'
'-x, y+1/2, -z'

loop_
_atom_site_type_symbol
_atom_site_label
_atom_site_fract_x
_atom_site_fract_y
_atom_site_fract_z
_atom_site_U_iso_or_equiv
_atom_site_adp_type
_atom_site_calc_flag
_atom_site_occupancy
O O1 0.12555(13) 0.2273(3) 0.39523(11) 0.0489(4) Uani d 1
O O2 0.50752(14) 0.2713(4) 0.37581(15) 0.0755(6) Uani d 1
O O3 0.3243(2) 0.3359(4) 0.10399(14) 0.0881(8) Uani d 1
O O4 0.40770(18) 0.6100(4) 0.21193(13) 0.0752(6) Uani d 1
C C1 -0.0461(2) 0.2348(5) 0.20244(19) 0.0561(5) Uani d 1
H H1 -0.0462 0.1011 0.2413 0.067 Uiso calc 1
C C2 -0.1503(2) 0.2900(6) 0.1253(2) 0.0729(8) Uani d 1
H H2 -0.2191 0.1912 0.1111 0.087 Uiso calc 1
C C3 -0.1528(3) 0.4892(5) 0.0698(2) 0.0674(7) Uani d 1
H H3 -0.2235 0.5261 0.0187 0.081 Uiso calc 1
C C4 -0.0512(3) 0.6335(5) 0.08947(19) 0.0627(6) Uani d 1
H H4 -0.0532 0.7691 0.0520 0.075 Uiso calc 1
C C5 0.0551(2) 0.5787(4) 0.16510(18) 0.0541(5) Uani d 1
H H5 0.1244 0.6769 0.1777 0.065 Uiso calc 1
C C6 0.05799(18) 0.3777(4) 0.22179(15) 0.0424(4) Uani d 1
C C7 0.16819(18) 0.3149(4) 0.30515(15) 0.0423(4) Uani d 1
C C8 0.2174(2) 0.1069(4) 0.47652(17) 0.0530(5) Uani d 1
C C9 0.3435(2) 0.2362(4) 0.49400(17) 0.0528(5) Uani d 1
H H9A 0.3300 0.3770 0.5302 0.063 Uiso calc 1
H H9B 0.4070 0.1512 0.5420 0.063 Uiso calc 1
C C10 0.3938(2) 0.2810(4) 0.38704(18) 0.0521(5) Uani d 1
C C11 0.29465(19) 0.3414(4) 0.29526(16) 0.0459(5) Uani d 1
C C12 0.3405(2) 0.4251(5) 0.19222(17) 0.0547(6) Uani d 1
C C13 0.4738(3) 0.6981(8) 0.1238(2) 0.0963(13) Uani d 1
H H13A 0.5113 0.5760 0.0865 0.116 Uiso calc 1
H H13B 0.4125 0.7746 0.0701 0.116 Uiso calc 1
C C14 0.5723(3) 0.8489(8) 0.1667(3) 0.1034(13) Uani d 1
H H14A 0.6150 0.9056 0.1075 0.155 Uiso calc 1
H H14B 0.5349 0.9707 0.2027 0.155 Uiso calc 1
H H14C 0.6336 0.7725 0.2191 0.155 Uiso calc 1
C C15 0.2348(3) -0.1253(5) 0.4300(3) 0.0783(9) Uani d 1
H H15A 0.2942 -0.2090 0.4808 0.117 Uiso calc 1
H H15B 0.1531 -0.2007 0.4192 0.117 Uiso calc 1
H H15C 0.2681 -0.1128 0.3605 0.117 Uiso calc 1
C C16 0.1518(3) 0.1011(8) 0.5791(2) 0.0875(10) Uani d 1
H H16A 0.2058 0.0246 0.6369 0.131 Uiso calc 1
H H16B 0.1367 0.2511 0.6023 0.131 Uiso calc 1
H H16C 0.0710 0.0239 0.5638 0.131 Uiso calc 1

loop_
_atom_site_aniso_label
_atom_site_aniso_U_11
_atom_site_aniso_U_22
_atom_site_aniso_U_33
_atom_site_aniso_U_12
_atom_site_aniso_U_13
_atom_site_aniso_U_23
O1 0.0441(7) 0.0547(9) 0.0467(7) 0.0023(7) 0.0011(6) 0.0116(7)
O2 0.0423(8) 0.1023(16) 0.0785(11) -0.0052(10) -0.0048(7) -0.0141(11)
O3 0.0995(14) 0.115(2) 0.0519(9) -0.0407(14) 0.0162(9) -0.0276(11)
O4 0.0920(13) 0.0859(14) 0.0504(8) -0.0423(12) 0.0197(8) -0.0099(9)
C1 0.0504(11) 0.0567(14) 0.0589(12) -0.0055(11) -0.0020(9) 0.0120(11)
C2 0.0513(12) 0.080(2) 0.0815(17) -0.0104(13) -0.0140(11) 0.0144(16)
C3 0.0580(13) 0.0758(19) 0.0637(14) 0.0122(13) -0.0104(11) 0.0126(13)
C4 0.0772(16) 0.0557(15) 0.0529(12) 0.0123(13) -0.0002(11) 0.0138(11)
C5 0.0625(12) 0.0468(13) 0.0516(11) -0.0038(11) 0.0021(9) 0.0065(10)
C6 0.0434(10) 0.0437(11) 0.0397(9) 0.0029(9) 0.0035(7) 0.0003(8)
C7 0.0465(10) 0.0401(11) 0.0396(9) -0.0008(9) 0.0027(7) -0.0020(8)
C8 0.0549(11) 0.0503(13) 0.0498(10) -0.0030(11) -0.0086(9) 0.0126(10)
C9 0.0562(11) 0.0478(12) 0.0495(11) -0.0008(11) -0.0115(9) -0.0011(10)
C10 0.0460(10) 0.0511(14) 0.0565(11) -0.0084(10) -0.0042(9) -0.0112(11)
C11 0.0448(10) 0.0484(13) 0.0437(9) -0.0061(9) 0.0024(8) -0.0055(9)
C12 0.0472(11) 0.0685(17) 0.0479(11) -0.0093(11) 0.0042(9) -0.0089(11)
C13 0.097(2) 0.142(4) 0.0517(13) -0.052(2) 0.0141(13) 0.0076(17)
C14 0.106(2) 0.127(3) 0.0813(19) -0.042(2) 0.0285(18) 0.006(2)
C15 0.0798(17) 0.0445(14) 0.100(2) -0.0041(13) -0.0282(16) 0.0054(14)
C16 0.0816(17) 0.122(3) 0.0569(14) -0.016(2) 0.0003(12) 0.0320(17)

loop_
_atom_type_symbol
_atom_type_description
_atom_type_scat_dispersion_real
_atom_type_scat_dispersion_imag
_atom_type_scat_source
C C 0.0033 0.0016 'International Tables Vol C Tables 4.2.6.8 and 6.1.1.4'
H H 0.0000 0.0000 'International Tables Vol C Tables 4.2.6.8 and 6.1.1.4'
O O 0.0106 0.0060 'International Tables Vol C Tables 4.2.6.8 and 6.1.1.4'

loop_
_geom_angle_atom_site_label_1
_geom_angle_atom_site_label_2
_geom_angle_atom_site_label_3
_geom_angle
C7 O1 C8 118.91(15)
C12 O4 C13 117.7(2)
C6 C1 C2 120.2(2)
C6 C1 H1 119.9
C2 C1 H1 119.9
C3 C2 C1 120.4(3)
C3 C2 H2 119.8
C1 C2 H2 119.8
C4 C3 C2 119.9(2)
C4 C3 H3 120.0
C2 C3 H3 120.0
C3 C4 C5 120.3(2)
C3 C4 H4 119.8
C5 C4 H4 119.8
C6 C5 C4 120.0(2)
C6 C5 H5 120.0
C4 C5 H5 120.0
C1 C6 C5 119.12(19)
C1 C6 C7 119.06(19)
C5 C6 C7 121.8(2)
O1 C7 C11 123.38(17)
O1 C7 C6 110.42(15)
C11 C7 C6 126.20(17)
O1 C8 C16 104.07(19)
O1 C8 C9 108.85(18)
C16 C8 C9 112.1(2)
O1 C8 C15 107.07(18)
C16 C8 C15 112.3(3)
C9 C8 C15 112.0(2)
C10 C9 C8 111.47(17)
C10 C9 H9A 109.3
C8 C9 H9A 109.3
C10 C9 H9B 109.3
C8 C9 H9B 109.3
H9A C9 H9B 108.0
O2 C10 C11 122.0(2)
O2 C10 C9 123.4(2)
C11 C10 C9 114.65(17)
C7 C11 C10 120.29(18)
C7 C11 C12 122.69(18)
C10 C11 C12 117.00(17)
O3 C12 O4 123.4(2)
O3 C12 C11 126.0(2)
O4 C12 C11 110.56(18)
C14 C13 O4 110.5(2)
C14 C13 H13A 109.6
O4 C13 H13A 109.6
C14 C13 H13B 109.6
O4 C13 H13B 109.6
H13A C13 H13B 108.1
C13 C14 H14A 109.5
C13 C14 H14B 109.5
H14A C14 H14B 109.5
C13 C14 H14C 109.5
H14A C14 H14C 109.5
H14B C14 H14C 109.5
C8 C15 H15A 109.5
C8 C15 H15B 109.5
H15A C15 H15B 109.5
C8 C15 H15C 109.5
H15A C15 H15C 109.5
H15B C15 H15C 109.5
C8 C16 H16A 109.5
C8 C16 H16B 109.5
H16A C16 H16B 109.5
C8 C16 H16C 109.5
H16A C16 H16C 109.5
H16B C16 H16C 109.5

loop_
_geom_bond_atom_site_label_1
_geom_bond_atom_site_label_2
_geom_bond_distance
O1 C7 1.345(2)
O1 C8 1.476(2)
O2 C10 1.216(2)
O3 C12 1.194(3)
O4 C12 1.316(3)
O4 C13 1.452(3)
C1 C6 1.380(3)
C1 C2 1.384(3)
C1 H1 0.9300
C2 C3 1.369(4)
C2 H2 0.9300
C3 C4 1.366(4)
C3 H3 0.9300
C4 C5 1.389(3)
C4 H4 0.9300
C5 C6 1.386(3)
C5 H5 0.9300
C6 C7 1.483(3)
C7 C11 1.353(3)
C8 C16 1.505(3)
C8 C9 1.519(3)
C8 C15 1.521(4)
C9 C10 1.493(3)
C9 H9A 0.9700
C9 H9B 0.9700
C10 C11 1.469(3)
C11 C12 1.489(3)
C13 C14 1.417(5)
C13 H13A 0.9700
C13 H13B 0.9700
C14 H14A 0.9600
C14 H14B 0.9600
C14 H14C 0.9600
C15 H15A 0.9600
C15 H15B 0.9600
C15 H15C 0.9600
C16 H16A 0.9600
C16 H16B 0.9600
C16 H16C 0.9600

loop_
_geom_hbond_atom_site_label_D
_geom_hbond_atom_site_label_H
_geom_hbond_atom_site_label_A
_geom_hbond_site_symmetry_A
_geom_hbond_distance_DH
_geom_hbond_distance_HA
_geom_hbond_distance_DA
_geom_hbond_angle_DHA
C9 H9B O2 2_646 0.97 2.60 3.470(3) 150.1
C15 H15A O2 2_646 0.96 2.54 3.406(3) 150.8

loop_
_geom_torsion_atom_site_label_1
_geom_torsion_atom_site_label_2
_geom_torsion_atom_site_label_3
_geom_torsion_atom_site_label_4
_geom_torsion
C6 C1 C2 C3 -1.8(4)
C1 C2 C3 C4 0.8(4)
C2 C3 C4 C5 0.4(4)
C3 C4 C5 C6 -0.6(4)
C2 C1 C6 C5 1.6(4)
C2 C1 C6 C7 179.8(2)
C4 C5 C6 C1 -0.4(3)
C4 C5 C6 C7 -178.6(2)
C8 O1 C7 C11 -14.6(3)
C8 O1 C7 C6 165.99(18)
C1 C6 C7 O1 -42.0(3)
C5 C6 C7 O1 136.1(2)
C1 C6 C7 C11 138.6(2)
C5 C6 C7 C11 -43.3(3)
C7 O1 C8 C16 161.9(2)
C7 O1 C8 C9 42.2(3)
C7 O1 C8 C15 -79.0(2)
O1 C8 C9 C10 -53.7(3)
C16 C8 C9 C10 -168.3(3)
C15 C8 C9 C10 64.4(3)
C8 C9 C10 O2 -140.8(3)
C8 C9 C10 C11 40.0(3)
O1 C7 C11 C10 -2.2(3)
C6 C7 C11 C10 177.1(2)
O1 C7 C11 C12 176.0(2)
C6 C7 C11 C12 -4.7(3)
O2 C10 C11 C7 169.0(2)
C9 C10 C11 C7 -11.7(3)
O2 C10 C11 C12 -9.3(4)
C9 C10 C11 C12 169.9(2)
C13 O4 C12 O3 -5.2(4)
C13 O4 C12 C11 172.1(3)
C7 C11 C12 O3 -62.4(4)
C10 C11 C12 O3 115.9(3)
C7 C11 C12 O4 120.3(2)
C10 C11 C12 O4 -61.4(3)
C12 O4 C13 C14 -161.2(3)

_cod_database_fobs_code 1544765
